data_4326059
loop_
_publ_author_name
'Rajendra Shakya'
'Marco M. Allard'
'Mara Johann'
'Mary Jane Heeg'
'Eva Rentschler'
'Jason M. Shearer'
'Bruce R. McGarvey'
'Cl\'audio N. Verani'

_publ_contact_author_address
;    Department of Chemistry
     Wayne State University
    Detroit, Michigan 48202
    USA
;
_publ_contact_author_email cnverani@chem.wayne.edu
_publ_contact_author_name '    Prof. Claudio N. Verani'
_publ_section_title
;
 Modeling the Geometric, Electronic, and Redox Properties of
 Iron(III)-Containing Amphiphiles with Asymmetric [NN'O] Headgroups
;
_journal_name_full 'Inorganic Chemistry'
_journal_page_first 8356
_journal_page_last 8366
_journal_paper_doi 10.1021/ic2009368
_journal_volume 50
_journal_year 2011
_chemical_formula_sum 'C27 H24 Cl7 Fe N4 O6'
_chemical_formula_weight 804.50
_chemical_name_systematic
; 
 ? 
;
_space_group_IT_number 14
_symmetry_cell_setting monoclinic
_symmetry_space_group_name_Hall '-P 2ybc'
_symmetry_space_group_name_H-M 'P 1 21/c 1'
_atom_sites_solution_hydrogens geom
_atom_sites_solution_primary direct
_atom_sites_solution_secondary difmap
_audit_creation_method SHELXL-97
_cell_angle_alpha 90.00
_cell_angle_beta 106.180(2)
_cell_angle_gamma 90.00
_cell_formula_units_Z 4
_cell_length_a 12.0275(5)
_cell_length_b 17.5329(6)
_cell_length_c 16.2589(6)
_cell_measurement_reflns_used 2425
_cell_measurement_temperature 100(2)
_cell_measurement_theta_max 20.5
_cell_measurement_theta_min 2.6
_cell_volume 3292.8(2)
_computing_cell_refinement 'Bruker APEX2'
_computing_data_collection 'Bruker APEX2'
_computing_data_reduction 'Bruker APEX2'
_computing_molecular_graphics SHELXTL-Plus
_computing_publication_material SHELXL-97
_computing_structure_refinement 'SHELXL-97 (Sheldrick, 1997)'
_computing_structure_solution 'SHELXS-97 (Sheldrick, 1990)'
_diffrn_ambient_temperature 100(2)
_diffrn_measured_fraction_theta_full 0.996
_diffrn_measured_fraction_theta_max 0.989
_diffrn_measurement_method 'Bruker APEX2'
_diffrn_radiation_monochromator graphite
_diffrn_radiation_source 'fine-focus sealed tube'
_diffrn_radiation_type MoK\a
_diffrn_radiation_wavelength 0.71073
_diffrn_reflns_av_R_equivalents 0.1306
_diffrn_reflns_av_sigmaI/netI 0.1314
_diffrn_reflns_limit_h_max 15
_diffrn_reflns_limit_h_min -16
_diffrn_reflns_limit_k_max 23
_diffrn_reflns_limit_k_min 0
_diffrn_reflns_limit_l_max 21
_diffrn_reflns_limit_l_min 0
_diffrn_reflns_number 41086
_diffrn_reflns_theta_full 28.30
_diffrn_reflns_theta_max 28.41
_diffrn_reflns_theta_min 1.75
_exptl_absorpt_coefficient_mu 1.073
_exptl_absorpt_correction_T_max 0.9583
_exptl_absorpt_correction_T_min 0.8556
_exptl_absorpt_correction_type multi-scan
_exptl_absorpt_process_details 'SADABS, Sheldrick, 1997'
_exptl_crystal_colour purple
_exptl_crystal_density_diffrn 1.623
_exptl_crystal_description rod
_exptl_crystal_F_000 1628
_exptl_crystal_size_max 0.15
_exptl_crystal_size_mid 0.05
_exptl_crystal_size_min 0.04
_refine_diff_density_max 1.267
_refine_diff_density_min -1.248
_refine_diff_density_rms 0.122
_refine_ls_extinction_method none
_refine_ls_goodness_of_fit_ref 1.004
_refine_ls_hydrogen_treatment mixed
_refine_ls_matrix_type full
_refine_ls_number_parameters 414
_refine_ls_number_reflns 8181
_refine_ls_number_restraints 0
_refine_ls_restrained_S_all 1.004
_refine_ls_R_factor_all 0.1543
_refine_ls_R_factor_gt 0.0655
_refine_ls_shift/su_max 0.000
_refine_ls_shift/su_mean 0.000
_refine_ls_structure_factor_coef Fsqd
_refine_ls_weighting_details 'calc w=1/[\s^2^(Fo^2^)+(0.0562P)^2^+0.0000P] where P=(Fo^2^+2Fc^2^)/3'
_refine_ls_weighting_scheme calc
_refine_ls_wR_factor_gt 0.1208
_refine_ls_wR_factor_ref 0.1479
_reflns_number_gt 4289
_reflns_number_total 8181
_reflns_threshold_expression >2sigma(I)
_cod_data_source_file ic2009368_si_002_2.cif
_cod_data_source_block xbrs
_cod_database_code 4326059

loop_
_symmetry_equiv_pos_as_xyz
'x, y, z'
'-x, y+1/2, -z+1/2'
'-x, -y, -z'
'x, -y-1/2, z-1/2'

loop_
_atom_site_label
_atom_site_type_symbol
_atom_site_fract_x
_atom_site_fract_y
_atom_site_fract_z
_atom_site_U_iso_or_equiv
_atom_site_adp_type
_atom_site_occupancy
_atom_site_symmetry_multiplicity
_atom_site_calc_flag
_atom_site_refinement_flags
Fe1 Fe 0.21076(5) -0.00005(4) 0.29658(4) 0.01804(16) Uani 1 1 d .
N1 N 0.0681(3) -0.0310(2) 0.1871(2) 0.0195(9) Uani 1 1 d .
C1 C -0.0182(4) 0.0153(3) 0.1431(3) 0.0236(11) Uani 1 1 d .
H1 H -0.0252 0.0648 0.1648 0.028 Uiso 1 1 calc R
C2 C -0.0966(4) -0.0075(3) 0.0673(3) 0.0239(11) Uani 1 1 d .
H2 H -0.1558 0.0260 0.0368 0.029 Uiso 1 1 calc R
C3 C -0.0866(4) -0.0799(3) 0.0373(3) 0.0241(11) Uani 1 1 d .
H3 H -0.1391 -0.0966 -0.0147 0.029 Uiso 1 1 calc R
C4 C -0.0004(4) -0.1282(3) 0.0825(3) 0.0240(11) Uani 1 1 d .
H4 H 0.0069 -0.1782 0.0621 0.029 Uiso 1 1 calc R
C5 C 0.0753(4) -0.1024(3) 0.1585(3) 0.0189(10) Uani 1 1 d .
C6 C 0.1719(4) -0.1505(3) 0.2131(3) 0.0209(10) Uani 1 1 d .
H6A H 0.1475 -0.2046 0.2108 0.025 Uiso 1 1 calc R
H6B H 0.2411 -0.1470 0.1918 0.025 Uiso 1 1 calc R
N2 N 0.1994(3) -0.1220(2) 0.3025(2) 0.0195(9) Uani 1 1 d .
C7 C 0.3071(4) -0.1567(3) 0.3591(3) 0.0229(11) Uani 1 1 d .
H7A H 0.2997 -0.2130 0.3570 0.027 Uiso 1 1 calc R
H7B H 0.3738 -0.1427 0.3377 0.027 Uiso 1 1 calc R
C8 C 0.3292(3) -0.1304(3) 0.4498(3) 0.0183(10) Uani 1 1 d .
C9 C 0.3451(4) -0.1828(3) 0.5158(3) 0.0239(11) Uani 1 1 d .
H9 H 0.3362 -0.2357 0.5030 0.029 Uiso 1 1 calc R
C10 C 0.3741(4) -0.1586(3) 0.6008(3) 0.0230(11) Uani 1 1 d .
C11 C 0.3878(4) -0.0814(3) 0.6199(3) 0.0225(11) Uani 1 1 d .
H11 H 0.4088 -0.0648 0.6778 0.027 Uiso 1 1 calc R
C12 C 0.3707(3) -0.0293(3) 0.5548(3) 0.0235(11) Uani 1 1 d .
C13 C 0.3392(3) -0.0518(3) 0.4677(3) 0.0196(11) Uani 1 1 d .
O1 O 0.3212(2) 0.00038(18) 0.40591(17) 0.0201(7) Uani 1 1 d .
Cl1 Cl 0.39370(10) -0.22512(8) 0.68262(7) 0.0339(3) Uani 1 1 d .
Cl2 Cl 0.38475(10) 0.06801(7) 0.57713(7) 0.0266(3) Uani 1 1 d .
N3 N 0.0750(3) 0.0376(2) 0.3515(2) 0.0196(9) Uani 1 1 d .
C14 C -0.0147(3) -0.0045(3) 0.3606(3) 0.0207(10) Uani 1 1 d .
H14 H -0.0245 -0.0548 0.3379 0.025 Uiso 1 1 calc R
C15 C -0.0930(4) 0.0231(3) 0.4019(3) 0.0237(11) Uani 1 1 d .
H15 H -0.1567 -0.0071 0.4061 0.028 Uiso 1 1 calc R
C16 C -0.0763(4) 0.0957(3) 0.4367(3) 0.0248(11) Uani 1 1 d .
H16 H -0.1272 0.1154 0.4669 0.030 Uiso 1 1 calc R
C17 C 0.0153(4) 0.1390(3) 0.4272(3) 0.0238(11) Uani 1 1 d .
H17 H 0.0279 0.1890 0.4505 0.029 Uiso 1 1 calc R
C18 C 0.0889(4) 0.1086(3) 0.3830(3) 0.0201(10) Uani 1 1 d .
C19 C 0.1887(4) 0.1528(3) 0.3671(3) 0.0225(11) Uani 1 1 d .
H19A H 0.1689 0.2076 0.3598 0.027 Uiso 1 1 calc R
H19B H 0.2583 0.1471 0.4164 0.027 Uiso 1 1 calc R
N4 N 0.2118(3) 0.1221(2) 0.2879(2) 0.0185(9) Uani 1 1 d .
C20 C 0.3244(4) 0.1494(3) 0.2783(3) 0.0215(11) Uani 1 1 d .
H20A H 0.3880 0.1296 0.3261 0.026 Uiso 1 1 calc R
H20B H 0.3267 0.2058 0.2812 0.026 Uiso 1 1 calc R
C21 C 0.3427(3) 0.1238(3) 0.1944(3) 0.0190(10) Uani 1 1 d .
C22 C 0.3660(4) 0.1762(3) 0.1377(3) 0.0230(11) Uani 1 1 d .
H22 H 0.3652 0.2292 0.1495 0.028 Uiso 1 1 calc R
C23 C 0.3906(4) 0.1516(3) 0.0635(3) 0.0239(11) Uani 1 1 d .
C24 C 0.3923(4) 0.0753(3) 0.0451(3) 0.0238(11) Uani 1 1 d .
H24 H 0.4106 0.0586 -0.0051 0.029 Uiso 1 1 calc R
C25 C 0.3669(4) 0.0229(3) 0.1011(3) 0.0208(11) Uani 1 1 d .
C26 C 0.3409(4) 0.0455(3) 0.1762(3) 0.0212(11) Uani 1 1 d .
O2 O 0.3180(2) -0.00617(18) 0.22921(18) 0.0210(7) Uani 1 1 d .
Cl3 Cl 0.41959(11) 0.21873(8) -0.00677(8) 0.0337(3) Uani 1 1 d .
Cl4 Cl 0.36770(10) -0.07423(7) 0.07817(7) 0.0259(3) Uani 1 1 d .
Cl5 Cl -0.02673(9) 0.22901(7) 0.12722(7) 0.0248(3) Uani 1 1 d .
O3 O 0.0800(3) 0.20068(19) 0.1148(2) 0.0314(9) Uani 1 1 d .
O4 O -0.0318(3) 0.31040(19) 0.1151(2) 0.0336(9) Uani 1 1 d .
O5 O -0.0286(3) 0.2116(2) 0.2134(2) 0.0395(9) Uani 1 1 d .
O6 O -0.1237(3) 0.1941(2) 0.0670(2) 0.0473(11) Uani 1 1 d .
C27 C 0.3517(5) 0.0951(3) 0.7927(3) 0.0425(15) Uani 1 1 d .
H27A H 0.3897 0.1219 0.8468 0.051 Uiso 1 1 calc R
H27B H 0.4067 0.0940 0.7574 0.051 Uiso 1 1 calc R
Cl6 Cl 0.31946(12) 0.00045(9) 0.81618(8) 0.0418(4) Uani 1 1 d .
Cl7 Cl 0.22685(14) 0.14573(9) 0.73766(11) 0.0635(5) Uani 1 1 d .
H1N2 H 0.148(4) -0.134(2) 0.325(3) 0.014(12) Uiso 1 1 d .
H1N4 H 0.160(3) 0.139(2) 0.250(2) 0.009(12) Uiso 1 1 d .

loop_
_atom_site_aniso_label
_atom_site_aniso_U_11
_atom_site_aniso_U_22
_atom_site_aniso_U_33
_atom_site_aniso_U_23
_atom_site_aniso_U_13
_atom_site_aniso_U_12
Fe1 0.0178(3) 0.0174(4) 0.0207(3) -0.0005(3) 0.0082(2) 0.0000(3)
N1 0.021(2) 0.022(2) 0.0192(19) 0.0013(17) 0.0119(15) -0.0006(17)
C1 0.020(2) 0.026(3) 0.026(2) -0.001(2) 0.0085(19) -0.002(2)
C2 0.019(2) 0.032(3) 0.023(2) 0.004(2) 0.0087(18) 0.005(2)
C3 0.023(2) 0.025(3) 0.024(2) -0.003(2) 0.0068(19) -0.001(2)
C4 0.032(3) 0.022(3) 0.020(2) -0.006(2) 0.0119(19) -0.007(2)
C5 0.020(2) 0.018(3) 0.022(2) 0.002(2) 0.0109(18) 0.001(2)
C6 0.027(2) 0.014(3) 0.023(2) -0.002(2) 0.0097(19) 0.002(2)
N2 0.018(2) 0.024(3) 0.020(2) 0.0004(17) 0.0108(16) -0.0012(17)
C7 0.021(2) 0.021(3) 0.028(3) 0.005(2) 0.0085(19) 0.003(2)
C8 0.014(2) 0.015(3) 0.027(2) 0.002(2) 0.0080(18) 0.0023(18)
C9 0.017(2) 0.027(3) 0.028(3) 0.000(2) 0.0074(19) 0.000(2)
C10 0.015(2) 0.032(3) 0.023(2) 0.011(2) 0.0070(18) 0.003(2)
C11 0.016(2) 0.029(3) 0.024(2) 0.000(2) 0.0069(18) 0.003(2)
C12 0.011(2) 0.033(3) 0.027(3) -0.002(2) 0.0071(18) -0.001(2)
C13 0.008(2) 0.025(3) 0.027(2) 0.006(2) 0.0070(17) 0.0012(18)
O1 0.0204(15) 0.0161(19) 0.0235(16) 0.0020(14) 0.0056(12) -0.0002(14)
Cl1 0.0320(7) 0.0376(9) 0.0288(6) 0.0116(6) 0.0028(5) -0.0105(6)
Cl2 0.0279(6) 0.0264(8) 0.0259(6) -0.0031(5) 0.0080(5) -0.0011(5)
N3 0.0165(19) 0.019(2) 0.025(2) -0.0033(17) 0.0081(15) -0.0020(16)
C14 0.019(2) 0.019(3) 0.026(2) -0.001(2) 0.0110(18) 0.001(2)
C15 0.018(2) 0.030(3) 0.022(2) 0.002(2) 0.0054(18) 0.000(2)
C16 0.020(2) 0.034(3) 0.023(2) -0.001(2) 0.0112(19) 0.001(2)
C17 0.031(3) 0.014(3) 0.029(3) -0.005(2) 0.013(2) 0.006(2)
C18 0.018(2) 0.019(3) 0.022(2) 0.001(2) 0.0035(18) -0.002(2)
C19 0.024(2) 0.021(3) 0.024(2) -0.003(2) 0.0084(19) 0.001(2)
N4 0.017(2) 0.017(2) 0.021(2) -0.0018(17) 0.0040(16) -0.0005(17)
C20 0.021(2) 0.019(3) 0.024(2) -0.001(2) 0.0041(18) -0.004(2)
C21 0.017(2) 0.022(3) 0.019(2) 0.003(2) 0.0068(17) 0.0001(19)
C22 0.022(2) 0.021(3) 0.028(3) 0.002(2) 0.0088(19) -0.002(2)
C23 0.020(2) 0.030(3) 0.023(2) 0.011(2) 0.0070(18) 0.000(2)
C24 0.023(2) 0.027(3) 0.023(2) 0.007(2) 0.0085(19) 0.004(2)
C25 0.018(2) 0.022(3) 0.022(2) 0.000(2) 0.0059(18) 0.0008(19)
C26 0.015(2) 0.025(3) 0.025(2) 0.008(2) 0.0081(18) 0.0012(19)
O2 0.0197(16) 0.022(2) 0.0237(16) 0.0034(14) 0.0094(12) 0.0037(14)
Cl3 0.0400(7) 0.0313(9) 0.0362(7) 0.0104(6) 0.0211(6) -0.0001(6)
Cl4 0.0305(6) 0.0237(8) 0.0273(6) -0.0008(5) 0.0143(5) 0.0039(5)
Cl5 0.0238(6) 0.0243(8) 0.0266(6) 0.0003(5) 0.0074(5) 0.0051(5)
O3 0.0242(18) 0.037(2) 0.0336(19) -0.0053(16) 0.0089(14) 0.0123(16)
O4 0.043(2) 0.022(2) 0.045(2) 0.0089(17) 0.0268(17) 0.0095(16)
O5 0.052(2) 0.044(3) 0.0292(19) 0.0147(17) 0.0219(17) 0.0116(19)
O6 0.027(2) 0.049(3) 0.055(2) -0.017(2) -0.0054(17) 0.0034(18)
C27 0.040(3) 0.048(4) 0.038(3) 0.000(3) 0.008(2) -0.002(3)
Cl6 0.0447(8) 0.0475(10) 0.0346(7) 0.0000(7) 0.0132(6) 0.0058(7)
Cl7 0.0454(9) 0.0400(11) 0.0847(12) -0.0086(9) -0.0154(8) -0.0002(8)

loop_
_atom_type_symbol
_atom_type_description
_atom_type_scat_dispersion_real
_atom_type_scat_dispersion_imag
_atom_type_scat_source
C C 0.0033 0.0016 'International Tables Vol C Tables 4.2.6.8 and 6.1.1.4'
H H 0.0000 0.0000 'International Tables Vol C Tables 4.2.6.8 and 6.1.1.4'
N N 0.0061 0.0033 'International Tables Vol C Tables 4.2.6.8 and 6.1.1.4'
O O 0.0106 0.0060 'International Tables Vol C Tables 4.2.6.8 and 6.1.1.4'
Cl Cl 0.1484 0.1585 'International Tables Vol C Tables 4.2.6.8 and 6.1.1.4'
Fe Fe 0.3463 0.8444 'International Tables Vol C Tables 4.2.6.8 and 6.1.1.4'

loop_
_geom_angle_atom_site_label_1
_geom_angle_atom_site_label_2
_geom_angle_atom_site_label_3
_geom_angle
O1 Fe1 O2 97.39(12)
O1 Fe1 N4 92.41(14)
O2 Fe1 N4 90.06(14)
O1 Fe1 N2 89.94(13)
O2 Fe1 N2 91.79(14)
N4 Fe1 N2 176.80(14)
O1 Fe1 N1 162.91(14)
O2 Fe1 N1 91.23(12)
N4 Fe1 N1 102.34(15)
N2 Fe1 N1 75.02(14)
O1 Fe1 N3 91.36(13)
O2 Fe1 N3 163.08(14)
N4 Fe1 N3 75.06(14)
N2 Fe1 N3 102.72(14)
N1 Fe1 N3 84.28(13)
C5 N1 C1 119.3(4)
C5 N1 Fe1 113.8(3)
C1 N1 Fe1 126.7(3)
N1 C1 C2 121.9(5)
C3 C2 C1 118.4(4)
C2 C3 C4 120.3(4)
C3 C4 C5 118.8(4)
N1 C5 C4 121.3(4)
N1 C5 C6 115.5(4)
C4 C5 C6 123.2(4)
N2 C6 C5 108.2(4)
C6 N2 C7 112.6(4)
C6 N2 Fe1 107.0(3)
C7 N2 Fe1 112.2(3)
C8 C7 N2 111.5(4)
C9 C8 C13 120.3(4)
C9 C8 C7 120.4(4)
C13 C8 C7 119.2(4)
C8 C9 C10 120.6(5)
C11 C10 C9 120.0(4)
C11 C10 Cl1 120.1(3)
C9 C10 Cl1 119.9(4)
C12 C11 C10 119.6(4)
C11 C12 C13 121.9(5)
C11 C12 Cl2 120.4(4)
C13 C12 Cl2 117.7(4)
O1 C13 C8 122.1(4)
O1 C13 C12 120.3(4)
C8 C13 C12 117.6(4)
C13 O1 Fe1 128.9(3)
C18 N3 C14 119.1(4)
C18 N3 Fe1 114.3(3)
C14 N3 Fe1 126.4(3)
N3 C14 C15 122.2(5)
C14 C15 C16 118.6(4)
C17 C16 C15 119.3(4)
C16 C17 C18 119.2(4)
N3 C18 C17 121.6(4)
N3 C18 C19 115.6(4)
C17 C18 C19 122.8(4)
N4 C19 C18 108.1(4)
C20 N4 C19 111.7(3)
C20 N4 Fe1 110.6(3)
C19 N4 Fe1 107.3(3)
N4 C20 C21 111.5(3)
C22 C21 C26 120.1(4)
C22 C21 C20 120.9(4)
C26 C21 C20 119.0(4)
C21 C22 C23 120.4(5)
C24 C23 C22 120.7(4)
C24 C23 Cl3 119.9(4)
C22 C23 Cl3 119.4(4)
C23 C24 C25 119.0(4)
C24 C25 C26 121.9(4)
C24 C25 Cl4 119.4(4)
C26 C25 Cl4 118.6(4)
O2 C26 C25 120.6(4)
O2 C26 C21 121.5(4)
C25 C26 C21 117.9(4)
C26 O2 Fe1 128.8(3)
O6 Cl5 O5 110.1(2)
O6 Cl5 O4 109.5(2)
O5 Cl5 O4 109.4(2)
O6 Cl5 O3 110.1(2)
O5 Cl5 O3 108.6(2)
O4 Cl5 O3 109.1(2)
Cl7 C27 Cl6 112.1(3)

loop_
_geom_bond_atom_site_label_1
_geom_bond_atom_site_label_2
_geom_bond_distance
Fe1 O1 1.900(3)
Fe1 O2 1.914(3)
Fe1 N4 2.146(4)
Fe1 N2 2.146(4)
Fe1 N1 2.170(4)
Fe1 N3 2.172(4)
N1 C5 1.346(6)
N1 C1 1.355(6)
C1 C2 1.385(6)
C2 C3 1.376(6)
C3 C4 1.381(6)
C4 C5 1.391(6)
C5 C6 1.509(6)
C6 N2 1.484(5)
N2 C7 1.494(5)
C7 C8 1.496(6)
C8 C9 1.385(6)
C8 C13 1.406(6)
C9 C10 1.394(6)
C10 C11 1.388(6)
C10 Cl1 1.736(5)
C11 C12 1.369(6)
C12 C13 1.416(6)
C12 Cl2 1.743(5)
C13 O1 1.331(5)
N3 C18 1.338(6)
N3 C14 1.349(5)
C14 C15 1.387(6)
C15 C16 1.385(6)
C16 C17 1.382(6)
C17 C18 1.393(6)
C18 C19 1.509(6)
C19 N4 1.491(5)
N4 C20 1.486(5)
C20 C21 1.508(6)
C21 C22 1.385(6)
C21 C26 1.404(6)
C22 C23 1.387(6)
C23 C24 1.373(7)
C23 Cl3 1.741(5)
C24 C25 1.386(6)
C25 C26 1.400(6)
C25 Cl4 1.743(5)
C26 O2 1.330(5)
Cl5 O6 1.434(3)
Cl5 O5 1.440(3)
Cl5 O4 1.439(3)
Cl5 O3 1.442(3)
C27 Cl7 1.759(5)
C27 Cl6 1.770(6)
